data_7243494
loop_
_publ_author_name
'Su, Ziqi'
'Chai, Hongxin'
'Xu, Juan'
'Li, Jiarong'

_publ_section_title
;
 ZnCl2-promoted domino reaction of 2-hydroxybenzonitriles with ketones for
 synthesis of 1,3-benzoxazin-4-ones
;
_journal_issue 48
_journal_name_full 'RSC Advances'
_journal_page_first 29906
_journal_page_last 29911
_journal_paper_doi 10.1039/D1RA04194K
_journal_volume 11
_journal_year 2021
_chemical_formula_moiety 'C13 H15 N O2'
_chemical_formula_sum 'C13 H15 N O2'
_chemical_formula_weight 217.26
_space_group_crystal_system monoclinic
_space_group_IT_number 14
_space_group_name_Hall '-P 2yn'
_space_group_name_H-M_alt 'P 1 21/n 1'
_atom_sites_solution_hydrogens mixed
_atom_sites_solution_primary direct
_audit_creation_date 2017-03-06
_audit_creation_method
;
Olex2 1.2
(compiled 2017.01.04 svn.r3372 for OlexSys, GUI svn.r5292)
;
_audit_update_record
;
2017-03-06 deposited with the CCDC.	2021-08-24 downloaded from the CCDC.
;
_cell_angle_alpha 90
_cell_angle_beta 96.975(3)
_cell_angle_gamma 90
_cell_formula_units_Z 4
_cell_length_a 6.8238(3)
_cell_length_b 14.8389(7)
_cell_length_c 10.8490(3)
_cell_measurement_reflns_used 1831
_cell_measurement_temperature 104.9
_cell_measurement_theta_max 29.5705
_cell_measurement_theta_min 3.2997
_cell_volume 1090.41(8)
_computing_cell_refinement
;
CrysAlisPro, Agilent Technologies,
Version 1.171.35.11 (release 16-05-2011 CrysAlis171 .NET)
(compiled May 16 2011,17:55:39)
;
_computing_data_collection
;
CrysAlisPro, Agilent Technologies,
Version 1.171.35.11 (release 16-05-2011 CrysAlis171 .NET)
(compiled May 16 2011,17:55:39)
;
_computing_data_reduction
;
CrysAlisPro, Agilent Technologies,
Version 1.171.35.11 (release 16-05-2011 CrysAlis171 .NET)
(compiled May 16 2011,17:55:39)
;
_computing_molecular_graphics 'Olex2 (Dolomanov et al., 2009)'
_computing_publication_material 'Olex2 (Dolomanov et al., 2009)'
_computing_structure_refinement 'XL (Sheldrick, 2008)'
_computing_structure_solution 'XS (Sheldrick, 2008)'
_diffrn_ambient_temperature 104.9
_diffrn_detector 'Image Plate'
_diffrn_detector_area_resol_mean 16.0971
_diffrn_detector_type 'Rigaku IP'
_diffrn_measured_fraction_theta_full 0.998
_diffrn_measured_fraction_theta_max 0.999
_diffrn_measurement_details
;
#__ type_ start__ end____ width___ exp.time_
  1 omega   12.00   86.00   1.0000    3.5000
omega____ theta____ kappa____ phi______ frames
    -       18.7335   77.0000   30.0000 74

#__ type_ start__ end____ width___ exp.time_
  2 omega   30.00   86.00   1.0000    3.5000
omega____ theta____ kappa____ phi______ frames
    -       18.7335   37.0000    0.0000 56

#__ type_ start__ end____ width___ exp.time_
  3 omega  -33.00   21.00   1.0000    3.5000
omega____ theta____ kappa____ phi______ frames
    -       18.7335  -77.0000 -120.0000 54

#__ type_ start__ end____ width___ exp.time_
  4 omega   51.00   81.00   1.0000    3.5000
omega____ theta____ kappa____ phi______ frames
    -       18.7335   37.0000  -60.0000 30
;
_diffrn_measurement_device 'four-circle diffractometer'
_diffrn_measurement_device_type 'Rigaku R-AXIS SPIDER IP'
_diffrn_measurement_method '\w scans'
_diffrn_orient_matrix_UB_11 -0.0238038000
_diffrn_orient_matrix_UB_12 -0.0408271000
_diffrn_orient_matrix_UB_13 0.0287347000
_diffrn_orient_matrix_UB_21 0.1013499000
_diffrn_orient_matrix_UB_22 -0.0069218000
_diffrn_orient_matrix_UB_23 0.0212208000
_diffrn_orient_matrix_UB_31 -0.0113643000
_diffrn_orient_matrix_UB_32 0.0238649000
_diffrn_orient_matrix_UB_33 0.0553574000
_diffrn_radiation_monochromator graphite
_diffrn_radiation_probe x-ray
_diffrn_radiation_type MoK\a
_diffrn_radiation_wavelength 0.71073
_diffrn_reflns_av_R_equivalents 0.0216
_diffrn_reflns_av_unetI/netI 0.0335
_diffrn_reflns_Laue_measured_fraction_full 0.998
_diffrn_reflns_Laue_measured_fraction_max 0.999
_diffrn_reflns_limit_h_max 8
_diffrn_reflns_limit_h_min -8
_diffrn_reflns_limit_k_max 18
_diffrn_reflns_limit_k_min -12
_diffrn_reflns_limit_l_max 8
_diffrn_reflns_limit_l_min -13
_diffrn_reflns_number 4531
_diffrn_reflns_point_group_measured_fraction_full 0.998
_diffrn_reflns_point_group_measured_fraction_max 0.999
_diffrn_reflns_theta_full 25.242
_diffrn_reflns_theta_max 25.998
_diffrn_reflns_theta_min 3.306
_diffrn_source 'sealed X-ray tube'
_diffrn_source_target Mo
_exptl_absorpt_coefficient_mu 0.089
_exptl_absorpt_correction_T_max 1.00000
_exptl_absorpt_correction_T_min 0.99179
_exptl_absorpt_correction_type multi-scan
_exptl_absorpt_process_details
;
CrysAlisPro, Agilent Technologies,
Version 1.171.35.11 (release 16-05-2011 CrysAlis171 .NET)
(compiled May 16 2011,17:55:39)
Empirical absorption correction using spherical harmonics,
 implemented in SCALE3 ABSPACK scaling algorithm.
;
_exptl_crystal_colour colourless
_exptl_crystal_colour_primary colourless
_exptl_crystal_density_diffrn 1.323
_exptl_crystal_description block
_exptl_crystal_F_000 464
_exptl_crystal_size_max 0.45
_exptl_crystal_size_mid 0.45
_exptl_crystal_size_min 0.4
_refine_diff_density_max 0.209
_refine_diff_density_min -0.256
_refine_diff_density_rms 0.052
_refine_ls_extinction_method none
_refine_ls_goodness_of_fit_ref 1.050
_refine_ls_hydrogen_treatment constr
_refine_ls_matrix_type full
_refine_ls_number_parameters 145
_refine_ls_number_reflns 2146
_refine_ls_number_restraints 0
_refine_ls_restrained_S_all 1.050
_refine_ls_R_factor_all 0.0486
_refine_ls_R_factor_gt 0.0396
_refine_ls_shift/su_max 0.001
_refine_ls_shift/su_mean 0.000
_refine_ls_structure_factor_coef Fsqd
_refine_ls_weighting_details 'w=1/[\s^2^(Fo^2^)+(0.0381P)^2^+0.2959P] where P=(Fo^2^+2Fc^2^)/3'
_refine_ls_weighting_scheme calc
_refine_ls_wR_factor_gt 0.0877
_refine_ls_wR_factor_ref 0.0930
_reflns_Friedel_coverage 0.000
_reflns_number_gt 1817
_reflns_number_total 2146
_reflns_threshold_expression 'I > 2\s(I)'
_cod_data_source_file d1ra04194k2.cif
_cod_data_source_block exp_2848
_cod_database_code 7243494
_shelx_shelxl_version_number 2014/7
_shelx_space_group_comment
;
The symmetry employed for this shelxl refinement is uniquely defined
by the following loop, which should always be used as a source of
symmetry information in preference to the above space-group names.
They are only intended as comments.
;
_shelx_estimated_absorpt_t_max 0.965
_shelx_estimated_absorpt_t_min 0.961
_reflns_odcompleteness_completeness 99.74
_reflns_odcompleteness_iscentric 1
_reflns_odcompleteness_theta 26.32
_olex2_refinement_description
;
1. Fixed Uiso
 At 1.2 times of:
  All C(H) groups, All C(H,H) groups, All N(H) groups
2.a Riding coordinates:
 N1(H1)
2.b Secondary CH2 refined with riding coordinates:
 C9(H9A,H9B), C10(H10A,H10B), C13(H13A,H13B), C11(H11A,H11B), C12(H12A,H12B)
2.c Aromatic/amide H refined with riding coordinates:
 C4(H4), C5(H5), C7(H7), C6(H6)
;
_olex2_submission_special_instructions 'No special instructions were received'

loop_
_space_group_symop_operation_xyz
'x, y, z'
'-x+1/2, y+1/2, -z+1/2'
'-x, -y, -z'
'x-1/2, -y-1/2, z-1/2'

loop_
_atom_site_label
_atom_site_type_symbol
_atom_site_fract_x
_atom_site_fract_y
_atom_site_fract_z
_atom_site_U_iso_or_equiv
_atom_site_adp_type
_atom_site_occupancy
_atom_site_site_symmetry_order
_atom_site_calc_flag
_atom_site_refinement_flags_posn
_atom_site_refinement_flags_adp
_atom_site_refinement_flags_occupancy
_atom_site_disorder_assembly
_atom_site_disorder_group
O2 O 0.15055(13) 0.89740(6) 0.05339(9) 0.0184(2) Uani 1 1 d . . . . .
O1 O -0.27248(13) 0.88350(6) 0.28276(8) 0.0159(2) Uani 1 1 d . . . . .
N1 N -0.12539(16) 0.95392(8) 0.12238(10) 0.0157(3) Uani 1 1 d . . . . .
H1 H -0.1396 0.9927 0.0631 0.019 Uiso 1 1 d R . . . .
C2 C 0.0551(2) 0.84142(9) 0.24441(12) 0.0158(3) Uani 1 1 d . . . . .
C4 C -0.0967(2) 0.77413(9) 0.41306(13) 0.0190(3) Uani 1 1 d . . . . .
H4 H -0.2075 0.7670 0.4574 0.023 Uiso 1 1 calc R . . . .
C9 C -0.1323(2) 1.03386(9) 0.32124(12) 0.0161(3) Uani 1 1 d . . . . .
H9A H -0.0067 1.0059 0.3575 0.019 Uiso 1 1 calc R . . . .
H9B H -0.1002 1.0902 0.2792 0.019 Uiso 1 1 calc R . . . .
C3 C -0.1037(2) 0.83375(9) 0.31356(12) 0.0159(3) Uani 1 1 d . . . . .
C10 C -0.2565(2) 1.05622(10) 0.42491(13) 0.0188(3) Uani 1 1 d . . . . .
H10A H -0.1847 1.0999 0.4828 0.023 Uiso 1 1 calc R . . . .
H10B H -0.2784 1.0008 0.4722 0.023 Uiso 1 1 calc R . . . .
C13 C -0.44242(19) 1.00560(10) 0.17589(12) 0.0165(3) Uani 1 1 d . . . . .
H13A H -0.5137 0.9594 0.1219 0.020 Uiso 1 1 calc R . . . .
H13B H -0.4264 1.0596 0.1244 0.020 Uiso 1 1 calc R . . . .
C5 C 0.0748(2) 0.72529(10) 0.44623(13) 0.0223(3) Uani 1 1 d . . . . .
H5 H 0.0815 0.6850 0.5146 0.027 Uiso 1 1 calc R . . . .
C1 C 0.03436(19) 0.90011(9) 0.13305(12) 0.0149(3) Uani 1 1 d . . . . .
C11 C -0.4554(2) 1.09606(10) 0.37199(13) 0.0195(3) Uani 1 1 d . . . . .
H11A H -0.4342 1.1538 0.3300 0.023 Uiso 1 1 calc R . . . .
H11B H -0.5356 1.1083 0.4403 0.023 Uiso 1 1 calc R . . . .
C7 C 0.2265(2) 0.79137(9) 0.27911(13) 0.0184(3) Uani 1 1 d . . . . .
H7 H 0.3356 0.7964 0.2328 0.022 Uiso 1 1 calc R . . . .
C12 C -0.5657(2) 1.03053(10) 0.27932(13) 0.0185(3) Uani 1 1 d . . . . .
H12A H -0.5984 0.9752 0.3235 0.022 Uiso 1 1 calc R . . . .
H12B H -0.6911 1.0585 0.2425 0.022 Uiso 1 1 calc R . . . .
C8 C -0.24000(19) 0.96962(9) 0.22575(12) 0.0146(3) Uani 1 1 d . . . . .
C6 C 0.2376(2) 0.73435(9) 0.38090(13) 0.0213(3) Uani 1 1 d . . . . .
H6 H 0.3553 0.7016 0.4060 0.026 Uiso 1 1 calc R . . . .

loop_
_atom_site_aniso_label
_atom_site_aniso_U_11
_atom_site_aniso_U_22
_atom_site_aniso_U_33
_atom_site_aniso_U_23
_atom_site_aniso_U_13
_atom_site_aniso_U_12
O2 0.0164(5) 0.0212(5) 0.0185(5) 0.0007(4) 0.0059(4) 0.0008(4)
O1 0.0151(5) 0.0143(5) 0.0188(5) 0.0030(4) 0.0038(4) -0.0010(4)
N1 0.0171(6) 0.0173(6) 0.0130(6) 0.0035(5) 0.0033(4) 0.0016(5)
C2 0.0182(7) 0.0129(7) 0.0159(7) -0.0022(5) 0.0010(5) -0.0020(5)
C4 0.0236(7) 0.0152(7) 0.0188(7) -0.0003(6) 0.0046(6) -0.0035(6)
C9 0.0158(7) 0.0146(7) 0.0177(7) 0.0019(6) 0.0009(5) -0.0014(5)
C3 0.0180(7) 0.0125(7) 0.0164(7) -0.0020(5) -0.0006(5) -0.0009(5)
C10 0.0228(8) 0.0168(7) 0.0166(7) -0.0026(6) 0.0020(6) -0.0025(6)
C13 0.0162(7) 0.0179(7) 0.0155(7) 0.0010(6) 0.0017(5) 0.0012(6)
C5 0.0322(8) 0.0140(7) 0.0195(7) 0.0018(6) -0.0012(6) -0.0018(6)
C1 0.0138(7) 0.0146(7) 0.0162(7) -0.0025(5) 0.0008(5) -0.0030(5)
C11 0.0216(7) 0.0181(7) 0.0201(7) -0.0006(6) 0.0073(6) 0.0012(6)
C7 0.0179(7) 0.0155(7) 0.0214(7) -0.0038(6) 0.0008(6) -0.0013(6)
C12 0.0153(7) 0.0191(7) 0.0216(7) 0.0008(6) 0.0045(6) -0.0001(6)
C8 0.0160(7) 0.0137(7) 0.0146(7) 0.0016(5) 0.0045(5) -0.0008(5)
C6 0.0237(7) 0.0151(7) 0.0235(8) -0.0024(6) -0.0036(6) 0.0034(6)

loop_
_atom_type_symbol
_atom_type_description
_atom_type_scat_dispersion_real
_atom_type_scat_dispersion_imag
_atom_type_scat_source
C C 0.0033 0.0016 'International Tables Vol C Tables 4.2.6.8 and 6.1.1.4'
H H 0.0000 0.0000 'International Tables Vol C Tables 4.2.6.8 and 6.1.1.4'
N N 0.0061 0.0033 'International Tables Vol C Tables 4.2.6.8 and 6.1.1.4'
O O 0.0106 0.0060 'International Tables Vol C Tables 4.2.6.8 and 6.1.1.4'

loop_
_geom_angle_atom_site_label_1
_geom_angle_atom_site_label_2
_geom_angle_atom_site_label_3
_geom_angle
_geom_angle_site_symmetry_1
_geom_angle_site_symmetry_3
_geom_angle_publ_flag
C3 O1 C8 114.23(10) . . ?
C1 N1 H1 118.6 . . ?
C1 N1 C8 122.15(11) . . ?
C8 N1 H1 116.4 . . ?
C3 C2 C1 118.86(12) . . ?
C3 C2 C7 119.38(12) . . ?
C7 C2 C1 121.72(13) . . ?
C3 C4 H4 120.6 . . ?
C5 C4 H4 120.6 . . ?
C5 C4 C3 118.80(13) . . ?
H9A C9 H9B 107.9 . . ?
C10 C9 H9A 109.3 . . ?
C10 C9 H9B 109.3 . . ?
C10 C9 C8 111.79(11) . . ?
C8 C9 H9A 109.3 . . ?
C8 C9 H9B 109.3 . . ?
O1 C3 C2 120.52(12) . . ?
O1 C3 C4 118.58(12) . . ?
C4 C3 C2 120.88(13) . . ?
C9 C10 H10A 109.5 . . ?
C9 C10 H10B 109.5 . . ?
C9 C10 C11 110.80(11) . . ?
H10A C10 H10B 108.1 . . ?
C11 C10 H10A 109.5 . . ?
C11 C10 H10B 109.5 . . ?
H13A C13 H13B 107.8 . . ?
C12 C13 H13A 109.1 . . ?
C12 C13 H13B 109.1 . . ?
C8 C13 H13A 109.1 . . ?
C8 C13 H13B 109.1 . . ?
C8 C13 C12 112.46(11) . . ?
C4 C5 H5 119.4 . . ?
C4 C5 C6 121.13(13) . . ?
C6 C5 H5 119.4 . . ?
O2 C1 N1 122.57(12) . . ?
O2 C1 C2 122.83(12) . . ?
N1 C1 C2 114.54(12) . . ?
C10 C11 H11A 109.6 . . ?
C10 C11 H11B 109.6 . . ?
C10 C11 C12 110.19(11) . . ?
H11A C11 H11B 108.1 . . ?
C12 C11 H11A 109.6 . . ?
C12 C11 H11B 109.6 . . ?
C2 C7 H7 119.9 . . ?
C6 C7 C2 120.13(14) . . ?
C6 C7 H7 119.9 . . ?
C13 C12 C11 111.45(11) . . ?
C13 C12 H12A 109.3 . . ?
C13 C12 H12B 109.3 . . ?
C11 C12 H12A 109.3 . . ?
C11 C12 H12B 109.3 . . ?
H12A C12 H12B 108.0 . . ?
O1 C8 N1 108.11(10) . . ?
O1 C8 C9 110.29(10) . . ?
O1 C8 C13 106.42(10) . . ?
N1 C8 C9 111.19(11) . . ?
N1 C8 C13 109.34(11) . . ?
C13 C8 C9 111.33(11) . . ?
C5 C6 H6 120.2 . . ?
C7 C6 C5 119.59(13) . . ?
C7 C6 H6 120.2 . . ?

loop_
_geom_bond_atom_site_label_1
_geom_bond_atom_site_label_2
_geom_bond_distance
_geom_bond_site_symmetry_2
_geom_bond_publ_flag
O2 C1 1.2424(16) . ?
O1 C3 1.3748(16) . ?
O1 C8 1.4484(16) . ?
N1 H1 0.8600 . ?
N1 C1 1.3449(17) . ?
N1 C8 1.4617(16) . ?
C2 C3 1.3954(19) . ?
C2 C1 1.4820(19) . ?
C2 C7 1.3979(19) . ?
C4 H4 0.9500 . ?
C4 C3 1.3921(19) . ?
C4 C5 1.386(2) . ?
C9 H9A 0.9900 . ?
C9 H9B 0.9900 . ?
C9 C10 1.5248(18) . ?
C9 C8 1.5286(19) . ?
C10 H10A 0.9900 . ?
C10 H10B 0.9900 . ?
C10 C11 1.5268(19) . ?
C13 H13A 0.9900 . ?
C13 H13B 0.9900 . ?
C13 C12 1.5275(18) . ?
C13 C8 1.5180(18) . ?
C5 H5 0.9500 . ?
C5 C6 1.395(2) . ?
C11 H11A 0.9900 . ?
C11 H11B 0.9900 . ?
C11 C12 1.5294(19) . ?
C7 H7 0.9500 . ?
C7 C6 1.386(2) . ?
C12 H12A 0.9900 . ?
C12 H12B 0.9900 . ?
C6 H6 0.9500 . ?

loop_
_geom_torsion_atom_site_label_1
_geom_torsion_atom_site_label_2
_geom_torsion_atom_site_label_3
_geom_torsion_atom_site_label_4
_geom_torsion
_geom_torsion_site_symmetry_1
_geom_torsion_site_symmetry_2
_geom_torsion_site_symmetry_3
_geom_torsion_site_symmetry_4
_geom_torsion_publ_flag
C2 C7 C6 C5 1.8(2) . . . . ?
C4 C5 C6 C7 -1.7(2) . . . . ?
C9 C10 C11 C12 57.43(15) . . . . ?
C3 O1 C8 N1 51.70(13) . . . . ?
C3 O1 C8 C9 -70.06(13) . . . . ?
C3 O1 C8 C13 169.06(10) . . . . ?
C3 C2 C1 O2 -165.49(12) . . . . ?
C3 C2 C1 N1 11.81(18) . . . . ?
C3 C2 C7 C6 0.4(2) . . . . ?
C3 C4 C5 C6 -0.7(2) . . . . ?
C10 C9 C8 O1 -64.19(14) . . . . ?
C10 C9 C8 N1 175.89(10) . . . . ?
C10 C9 C8 C13 53.71(15) . . . . ?
C10 C11 C12 C13 -56.08(15) . . . . ?
C5 C4 C3 O1 -178.58(12) . . . . ?
C5 C4 C3 C2 3.0(2) . . . . ?
C1 N1 C8 O1 -45.74(15) . . . . ?
C1 N1 C8 C9 75.46(15) . . . . ?
C1 N1 C8 C13 -161.21(12) . . . . ?
C1 C2 C3 O1 -3.44(19) . . . . ?
C1 C2 C3 C4 174.95(12) . . . . ?
C1 C2 C7 C6 -177.34(12) . . . . ?
C7 C2 C3 O1 178.79(11) . . . . ?
C7 C2 C3 C4 -2.8(2) . . . . ?
C7 C2 C1 O2 12.2(2) . . . . ?
C7 C2 C1 N1 -170.48(12) . . . . ?
C12 C13 C8 O1 67.84(13) . . . . ?
C12 C13 C8 N1 -175.62(11) . . . . ?
C12 C13 C8 C9 -52.37(15) . . . . ?
C8 O1 C3 C2 -30.19(16) . . . . ?
C8 O1 C3 C4 151.38(11) . . . . ?
C8 N1 C1 O2 -168.22(12) . . . . ?
C8 N1 C1 C2 14.47(17) . . . . ?
C8 C9 C10 C11 -56.65(15) . . . . ?
C8 C13 C12 C11 54.10(15) . . . . ?
